data_4075739
loop_
_publ_author_name
'Song, Fuquan'
'Lancaster, Simon J.'
'Cannon, Roderick D.'
'Schormann, Mark'
'Humphrey, Simon M.'
'Zuccaccia, Cristiano'
'Macchioni, Alceo'
'Bochmann, Manfred'

_publ_section_title
;
 Synthesis, Ion Aggregation, Alkyl Bonding Modes, and Dynamics of
 14-Electron Metallocenium Ion Pairs
 [(SBI)MCH2SiMe3+&#x00B7;&#x00B7;&#x00B7;X-] (M = Zr, Hf):&#x00A0;
 Inner-Sphere (X = MeB(C6F5)3) versus Outer-Sphere (X = B(C6F5)4)
 Structures and the Implications for &#x201C;Continuous&#x201D; or
 &#x201C;Intermittent&#x201D; Alkene Polymerization Mechanisms
;
_journal_issue 6
_journal_name_full Organometallics
_journal_page_first 1315
_journal_paper_doi 10.1021/om049248d
_journal_volume 24
_journal_year 2005
_chemical_formula_moiety
;
major component: C25H32Si2Zr
 minor component: C24H29ClSi2Zr
;
_chemical_formula_sum 'C24.68 H31.05 Cl0.32 Si2 Zr'
_chemical_formula_weight 486.39
_chemical_name_common 3
_chemical_name_systematic
; 
 ? 
;
_space_group_IT_number 14
_symmetry_cell_setting monoclinic
_symmetry_space_group_name_Hall '-P 2ybc'
_symmetry_space_group_name_H-M 'P 1 21/c 1'
_atom_sites_solution_hydrogens geom
_atom_sites_solution_primary direct
_atom_sites_solution_secondary difmap
_audit_creation_method SHELXL-97
_cell_angle_alpha 90.00
_cell_angle_beta 110.36(3)
_cell_angle_gamma 90.00
_cell_formula_units_Z 4
_cell_length_a 14.403(3)
_cell_length_b 12.499(3)
_cell_length_c 13.997(3)
_cell_measurement_temperature 140(1)
_cell_volume 2362.4(10)
_computing_cell_refinement 'DENZO (Otwinowski and Minor, 1985)'
_computing_data_collection 'MSC R-Axis-II control software'
_computing_data_reduction
; 
DENZO, Scalepack (Otwinowski and Minor, 1985) 
;
_computing_molecular_graphics 'XP (SHELXTL, v.5, 1994)'
_computing_publication_material 'XL (SHELXTL 1997)'
_computing_structure_refinement 'XL (SHELXTL 1997)'
_computing_structure_solution 'XS (SHELXTL 1997)'
_diffrn_ambient_temperature 140(1)
_diffrn_measured_fraction_theta_full 0.948
_diffrn_measured_fraction_theta_max 0.948
_diffrn_measurement_device_type 'Rigaku R-Axis-IIc'
_diffrn_measurement_method 'image-plate oscillation photos'
_diffrn_radiation_monochromator graphite
_diffrn_radiation_source 'rotating anode'
_diffrn_radiation_type MoK\a
_diffrn_radiation_wavelength 0.71073
_diffrn_reflns_av_R_equivalents 0.0279
_diffrn_reflns_av_sigmaI/netI 0.0426
_diffrn_reflns_limit_h_max 17
_diffrn_reflns_limit_h_min -17
_diffrn_reflns_limit_k_max 15
_diffrn_reflns_limit_k_min -15
_diffrn_reflns_limit_l_max 16
_diffrn_reflns_limit_l_min -16
_diffrn_reflns_number 8151
_diffrn_reflns_theta_full 25.35
_diffrn_reflns_theta_max 25.35
_diffrn_reflns_theta_min 1.51
_diffrn_standards_decay_% 0
_exptl_absorpt_coefficient_mu 0.611
_exptl_absorpt_correction_type none
_exptl_crystal_colour yellow
_exptl_crystal_density_diffrn 1.368
_exptl_crystal_density_meas ?
_exptl_crystal_density_method 'not measured'
_exptl_crystal_description block
_exptl_crystal_F_000 1010
_exptl_crystal_size_max 0.50
_exptl_crystal_size_mid 0.20
_exptl_crystal_size_min 0.15
_refine_diff_density_max 0.467
_refine_diff_density_min -0.540
_refine_diff_density_rms 0.059
_refine_ls_extinction_method none
_refine_ls_goodness_of_fit_ref 1.050
_refine_ls_hydrogen_treatment mixed
_refine_ls_matrix_type full
_refine_ls_number_parameters 267
_refine_ls_number_reflns 4297
_refine_ls_number_restraints 0
_refine_ls_restrained_S_all 1.050
_refine_ls_R_factor_all 0.0299
_refine_ls_R_factor_gt 0.0282
_refine_ls_shift/su_max 0.001
_refine_ls_shift/su_mean 0.000
_refine_ls_structure_factor_coef Fsqd
_refine_ls_weighting_details 'w=1/[\s^2^(Fo^2^)+(0.0336P)^2^+1.2183P] where P=(Fo^2^+2Fc^2^)/3'
_refine_ls_weighting_scheme calc
_refine_ls_wR_factor_gt 0.0754
_refine_ls_wR_factor_ref 0.0763
_reflns_number_gt 4027
_reflns_number_total 4297
_reflns_threshold_expression >2sigma(I)
_cod_data_source_file om049248dsi20050124_124227.cif
_cod_data_source_block f3
_cod_depositor_comments
;
The following automatic conversions were performed:

'_exptl_crystal_density_meas' value 'not measured' was changed to '?'
- the value is perceived as not measured.

Automatic conversion script
Id: cif_fix_values 3008 2015-01-20 13:52:24Z robertas 

The following automatic conversions were performed:

'_refine_ls_weighting_scheme' value 'calc
w=1/[\s^2^(Fo^2^)+(0.0336P)^2^+1.2183P] where P=(Fo^2^+2Fc^2^)/3' was
changed to 'calc'. New tag '_refine_ls_weighting_details' was
created. The value of the new tag was set to
'w=1/[\s^2^(Fo^2^)+(0.0336P)^2^+1.2183P] where P=(Fo^2^+2Fc^2^)/3'.

Automatic conversion script
Id: cif_fix_values 3143 2015-03-26 13:38:13Z robertas 
;
_cod_original_cell_volume 2362.3(8)
_cod_original_sg_symbol_H-M p21/c
_cod_database_code 4075739

loop_
_symmetry_equiv_pos_as_xyz
'x, y, z'
'-x, y+1/2, -z+1/2'
'-x, -y, -z'
'x, -y-1/2, z-1/2'

loop_
_atom_site_label
_atom_site_type_symbol
_atom_site_fract_x
_atom_site_fract_y
_atom_site_fract_z
_atom_site_U_iso_or_equiv
_atom_site_adp_type
_atom_site_occupancy
_atom_site_calc_flag
_atom_site_refinement_flags
_atom_site_disorder_assembly
_atom_site_disorder_group
Zr Zr 0.259297(12) 0.293804(14) 0.358201(12) 0.01793(8) Uani 1 d . . .
Si1 Si 0.26927(4) 0.54432(4) 0.43451(4) 0.02378(13) Uani 1 d . . .
Si2 Si 0.23056(4) 0.01714(4) 0.41330(4) 0.02439(13) Uani 1 d . . .
C1 C 0.16510(13) 0.46354(15) 0.34538(14) 0.0225(4) Uani 1 d . . .
C2 C 0.16331(14) 0.43868(16) 0.24465(14) 0.0248(4) Uani 1 d . . .
H2 H 0.1968 0.4773 0.2099 0.030 Uiso 1 calc R . .
C3 C 0.10441(14) 0.34860(17) 0.20550(15) 0.0271(4) Uani 1 d . . .
H3 H 0.0940 0.3167 0.1426 0.032 Uiso 1 calc R . .
C4 C 0.06351(14) 0.31474(17) 0.27954(15) 0.0248(4) Uani 1 d . . .
C5 C -0.00442(14) 0.23170(18) 0.27900(17) 0.0319(5) Uani 1 d . . .
H5 H -0.0272 0.1849 0.2241 0.038 Uiso 1 calc R . .
C6 C -0.03543(15) 0.22190(18) 0.36004(19) 0.0351(5) Uani 1 d . . .
H6 H -0.0799 0.1680 0.3601 0.042 Uiso 1 calc R . .
C7 C -0.00091(15) 0.29265(18) 0.44438(19) 0.0335(5) Uani 1 d . . .
H7 H -0.0245 0.2847 0.4980 0.040 Uiso 1 calc R . .
C8 C 0.06609(13) 0.37243(17) 0.44940(15) 0.0269(4) Uani 1 d . . .
H8 H 0.0889 0.4169 0.5061 0.032 Uiso 1 calc R . .
C9 C 0.10003(13) 0.38573(16) 0.36560(14) 0.0223(4) Uani 1 d . . .
C10 C 0.36960(13) 0.44219(16) 0.45246(14) 0.0216(4) Uani 1 d . . .
C11 C 0.38568(13) 0.35494(16) 0.52216(13) 0.0217(4) Uani 1 d . . .
H11 H 0.3667 0.3544 0.5792 0.026 Uiso 1 calc R . .
C12 C 0.43405(13) 0.26995(17) 0.49314(14) 0.0237(4) Uani 1 d . . .
H12 H 0.4494 0.2038 0.5253 0.028 Uiso 1 calc R . .
C13 C 0.45526(14) 0.30352(16) 0.40548(15) 0.0234(4) Uani 1 d . . .
C14 C 0.50768(14) 0.25325(19) 0.34787(16) 0.0292(4) Uani 1 d . . .
H14 H 0.5354 0.1857 0.3656 0.035 Uiso 1 calc R . .
C15 C 0.51613(16) 0.3063(2) 0.26636(17) 0.0351(5) Uani 1 d . . .
H15 H 0.5498 0.2741 0.2281 0.042 Uiso 1 calc R . .
C16 C 0.47479(15) 0.4096(2) 0.23856(15) 0.0342(5) Uani 1 d . . .
H16 H 0.4818 0.4434 0.1823 0.041 Uiso 1 calc R . .
C17 C 0.42470(14) 0.46077(18) 0.29255(15) 0.0283(4) Uani 1 d . . .
H17 H 0.3979 0.5284 0.2731 0.034 Uiso 1 calc R . .
C18 C 0.41430(13) 0.40867(16) 0.37917(14) 0.0220(4) Uani 1 d . . .
C19 C 0.25257(16) 0.57365(19) 0.55788(17) 0.0354(5) Uani 1 d . . .
H19A H 0.2428 0.5079 0.5886 0.053 Uiso 1 calc R . .
H19B H 0.1959 0.6190 0.5461 0.053 Uiso 1 calc R . .
H19C H 0.3105 0.6092 0.6026 0.053 Uiso 1 calc R . .
C20 C 0.28873(16) 0.66879(18) 0.36999(18) 0.0350(5) Uani 1 d . . .
H20A H 0.2970 0.6504 0.3068 0.052 Uiso 1 calc R . .
H20B H 0.3469 0.7051 0.4133 0.052 Uiso 1 calc R . .
H20C H 0.2323 0.7148 0.3567 0.052 Uiso 1 calc R . .
C21 C 0.22377(14) 0.15945(15) 0.44906(15) 0.0211(4) Uani 1 d . . .
C22 C 0.35913(16) -0.02158(18) 0.42026(19) 0.0355(5) Uani 1 d . . .
H22A H 0.3596 -0.0953 0.4013 0.053 Uiso 1 calc R . .
H22B H 0.4044 -0.0115 0.4886 0.053 Uiso 1 calc R . .
H22C H 0.3789 0.0224 0.3745 0.053 Uiso 1 calc R . .
C23 C 0.14037(18) -0.0128(2) 0.28342(19) 0.0405(5) Uani 1 d . . .
H23A H 0.1459 -0.0868 0.2675 0.061 Uiso 1 calc R . .
H23B H 0.1545 0.0315 0.2342 0.061 Uiso 1 calc R . .
H23C H 0.0743 0.0013 0.2818 0.061 Uiso 1 calc R . .
C24 C 0.1981(2) -0.07277(19) 0.5056(2) 0.0469(6) Uani 1 d . . .
H24A H 0.2016 -0.1462 0.4869 0.070 Uiso 1 calc R . .
H24B H 0.1321 -0.0570 0.5034 0.070 Uiso 1 calc R . .
H24C H 0.2440 -0.0609 0.5733 0.070 Uiso 1 calc R . .
C30 C 0.2901(4) 0.1942(4) 0.2306(4) 0.0199(15) Uiso 0.683(4) d P . .
H30A H 0.3305 0.1335 0.2606 0.030 Uiso 0.683(4) calc PR . .
H30B H 0.3240 0.2382 0.1970 0.030 Uiso 0.683(4) calc PR . .
H30C H 0.2284 0.1702 0.1820 0.030 Uiso 0.683(4) calc PR . .
H21X H 0.159(2) 0.171(2) 0.448(2) 0.042(7) Uiso 1 d . . .
H21Y H 0.2644(18) 0.166(2) 0.516(2) 0.037(6) Uiso 1 d . . .
Cl Cl 0.2747(2) 0.1975(2) 0.2150(2) 0.0313(10) Uani 0.317(4) d P A 1

loop_
_atom_site_aniso_label
_atom_site_aniso_U_11
_atom_site_aniso_U_22
_atom_site_aniso_U_33
_atom_site_aniso_U_23
_atom_site_aniso_U_13
_atom_site_aniso_U_12
Zr 0.01612(11) 0.01969(13) 0.01839(12) -0.00015(6) 0.00652(8) -0.00129(6)
Si1 0.0215(3) 0.0201(3) 0.0298(3) -0.0024(2) 0.0089(2) -0.0020(2)
Si2 0.0269(3) 0.0205(3) 0.0306(3) -0.0021(2) 0.0160(2) -0.0022(2)
C1 0.0199(9) 0.0195(9) 0.0278(10) 0.0028(7) 0.0082(7) 0.0022(7)
C2 0.0227(9) 0.0257(10) 0.0252(9) 0.0088(8) 0.0074(7) 0.0019(8)
C3 0.0233(9) 0.0314(12) 0.0221(9) 0.0022(8) 0.0022(7) 0.0010(8)
C4 0.0170(9) 0.0247(10) 0.0292(10) 0.0026(8) 0.0035(8) 0.0018(7)
C5 0.0191(9) 0.0285(11) 0.0409(12) 0.0034(9) 0.0014(8) -0.0019(8)
C6 0.0164(9) 0.0334(12) 0.0514(14) 0.0148(10) 0.0066(9) -0.0017(8)
C7 0.0209(10) 0.0418(14) 0.0408(13) 0.0177(10) 0.0147(9) 0.0096(8)
C8 0.0211(9) 0.0298(11) 0.0311(10) 0.0070(8) 0.0108(8) 0.0079(8)
C9 0.0153(8) 0.0231(10) 0.0270(9) 0.0035(8) 0.0054(7) 0.0036(7)
C10 0.0179(8) 0.0246(10) 0.0218(9) -0.0034(7) 0.0064(7) -0.0061(7)
C11 0.0178(8) 0.0291(11) 0.0168(8) -0.0020(7) 0.0042(7) -0.0043(7)
C12 0.0190(9) 0.0274(10) 0.0224(9) 0.0035(8) 0.0045(7) 0.0000(8)
C13 0.0151(8) 0.0314(11) 0.0221(9) -0.0016(8) 0.0044(7) -0.0022(7)
C14 0.0200(9) 0.0365(12) 0.0317(11) -0.0044(9) 0.0097(8) 0.0017(8)
C15 0.0234(10) 0.0546(15) 0.0314(12) -0.0078(10) 0.0149(9) -0.0020(9)
C16 0.0279(10) 0.0515(14) 0.0271(10) 0.0033(10) 0.0143(8) -0.0080(10)
C17 0.0235(9) 0.0345(12) 0.0276(10) 0.0028(8) 0.0097(8) -0.0053(8)
C18 0.0162(8) 0.0279(10) 0.0213(9) -0.0004(8) 0.0058(7) -0.0040(7)
C19 0.0310(11) 0.0381(13) 0.0382(12) -0.0124(10) 0.0134(9) -0.0014(9)
C20 0.0289(10) 0.0243(11) 0.0491(13) 0.0014(10) 0.0101(9) -0.0037(9)
C21 0.0208(9) 0.0200(10) 0.0240(10) 0.0023(7) 0.0096(8) -0.0004(7)
C22 0.0342(11) 0.0274(12) 0.0502(14) -0.0010(10) 0.0212(10) 0.0049(9)
C23 0.0403(13) 0.0368(13) 0.0441(13) -0.0125(10) 0.0145(11) -0.0138(10)
C24 0.0724(17) 0.0260(12) 0.0614(16) 0.0005(11) 0.0472(14) -0.0021(11)
Cl 0.0180(11) 0.0565(18) 0.0149(11) 0.0025(7) 0.000 0.000

loop_
_atom_type_symbol
_atom_type_description
_atom_type_scat_dispersion_real
_atom_type_scat_dispersion_imag
_atom_type_scat_source
C C 0.0033 0.0016 'International Tables Vol C Tables 4.2.6.8 and 6.1.1.4'
H H 0.0000 0.0000 'International Tables Vol C Tables 4.2.6.8 and 6.1.1.4'
Si Si 0.0817 0.0704 'International Tables Vol C Tables 4.2.6.8 and 6.1.1.4'
Cl Cl 0.1484 0.1585 'International Tables Vol C Tables 4.2.6.8 and 6.1.1.4'
Zr Zr -2.9673 0.5597 'International Tables Vol C Tables 4.2.6.8 and 6.1.1.4'

loop_
_geom_angle_atom_site_label_1
_geom_angle_atom_site_label_2
_geom_angle_atom_site_label_3
_geom_angle
C21 Zr C30 99.99(15)
C21 Zr Cl 101.54(9)
C30 Zr Cl 5.91(14)
C21 Zr C2 135.48(7)
C30 Zr C2 96.33(14)
Cl Zr C2 91.35(9)
C21 Zr C1 116.56(7)
C30 Zr C1 129.83(14)
Cl Zr C1 124.75(8)
C2 Zr C1 33.51(6)
C21 Zr C10 118.63(7)
C30 Zr C10 122.86(15)
Cl Zr C10 125.69(9)
C2 Zr C10 84.66(7)
C1 Zr C10 68.67(7)
C21 Zr C11 86.90(7)
C30 Zr C11 126.26(14)
Cl Zr C11 131.81(8)
C2 Zr C11 115.41(7)
C1 Zr C11 90.58(7)
C10 Zr C11 33.17(6)
C21 Zr C18 134.57(7)
C30 Zr C18 89.80(15)
Cl Zr C18 92.65(9)
C2 Zr C18 86.23(7)
C1 Zr C18 87.84(6)
C10 Zr C18 33.09(6)
C11 Zr C18 53.26(6)
C21 Zr C12 81.80(7)
C30 Zr C12 95.81(13)
Cl Zr C12 101.65(8)
C2 Zr C12 137.24(7)
C1 Zr C12 121.22(6)
C10 Zr C12 54.65(7)
C11 Zr C12 32.03(6)
C18 Zr C12 52.98(6)
C21 Zr C3 111.16(7)
C30 Zr C3 81.28(13)
Cl Zr C3 75.39(8)
C2 Zr C3 31.98(6)
C1 Zr C3 54.80(6)
C10 Zr C3 116.52(7)
C11 Zr C3 145.08(7)
C18 Zr C3 114.16(6)
C12 Zr C3 167.00(6)
C21 Zr C9 86.02(7)
C30 Zr C9 131.99(13)
Cl Zr C9 126.20(8)
C2 Zr C9 53.26(6)
C1 Zr C9 32.90(6)
C10 Zr C9 93.36(6)
C11 Zr C9 101.48(6)
C18 Zr C9 119.30(6)
C12 Zr C9 132.08(6)
C3 Zr C9 52.90(6)
C21 Zr C4 83.77(7)
C30 Zr C4 101.04(14)
Cl Zr C4 95.49(8)
C2 Zr C4 52.43(6)
C1 Zr C4 54.11(6)
C10 Zr C4 122.22(6)
C11 Zr C4 132.69(7)
C18 Zr C4 137.92(6)
C12 Zr C4 159.46(6)
C3 Zr C4 31.43(6)
C9 Zr C4 31.76(6)
C19 Si1 C20 111.97(11)
C19 Si1 C1 113.03(9)
C20 Si1 C1 110.26(10)
C19 Si1 C10 110.59(10)
C20 Si1 C10 113.12(9)
C1 Si1 C10 97.07(9)
C21 Si2 C23 111.71(10)
C21 Si2 C22 112.01(10)
C23 Si2 C22 109.69(11)
C21 Si2 C24 109.65(10)
C23 Si2 C24 106.99(12)
C22 Si2 C24 106.54(12)
C2 C1 C9 104.80(16)
C2 C1 Si1 120.42(14)
C9 C1 Si1 130.89(14)
C2 C1 Zr 73.11(11)
C9 C1 Zr 77.69(11)
Si1 C1 Zr 96.94(8)
C3 C2 C1 111.07(17)
C3 C2 Zr 77.95(12)
C1 C2 Zr 73.37(10)
C3 C2 H2 124.5
C1 C2 H2 124.5
Zr C2 H2 115.9
C2 C3 C4 107.57(17)
C2 C3 Zr 70.07(11)
C4 C3 Zr 77.06(11)
C2 C3 H3 126.2
C4 C3 H3 126.2
Zr C3 H3 118.5
C3 C4 C5 132.1(2)
C3 C4 C9 107.62(17)
C5 C4 C9 120.24(19)
C3 C4 Zr 71.50(11)
C5 C4 Zr 123.90(14)
C9 C4 Zr 71.84(10)
C6 C5 C4 119.0(2)
C6 C5 H5 120.5
C4 C5 H5 120.5
C5 C6 C7 121.0(2)
C5 C6 H6 119.5
C7 C6 H6 119.5
C8 C7 C6 122.1(2)
C8 C7 H7 118.9
C6 C7 H7 118.9
C7 C8 C9 118.5(2)
C7 C8 H8 120.7
C9 C8 H8 120.7
C8 C9 C4 119.04(18)
C8 C9 C1 132.02(18)
C4 C9 C1 108.89(16)
C8 C9 Zr 122.69(13)
C4 C9 Zr 76.40(11)
C1 C9 Zr 69.41(10)
C11 C10 C18 104.86(16)
C11 C10 Si1 123.02(13)
C18 C10 Si1 127.75(14)
C11 C10 Zr 73.50(10)
C18 C10 Zr 76.66(11)
Si1 C10 Zr 96.64(8)
C12 C11 C10 111.02(16)
C12 C11 Zr 77.27(11)
C10 C11 Zr 73.33(10)
C12 C11 H11 124.5
C10 C11 H11 124.5
Zr C11 H11 116.6
C11 C12 C13 107.59(17)
C11 C12 Zr 70.70(10)
C13 C12 Zr 77.47(11)
C11 C12 H12 126.2
C13 C12 H12 126.2
Zr C12 H12 117.6
C12 C13 C14 132.05(19)
C12 C13 C18 107.34(17)
C14 C13 C18 120.59(18)
C12 C13 Zr 71.06(11)
C14 C13 Zr 124.16(14)
C18 C13 Zr 70.92(10)
C15 C14 C13 118.5(2)
C15 C14 H14 120.7
C13 C14 H14 120.7
C14 C15 C16 121.48(19)
C14 C15 H15 119.3
C16 C15 H15 119.3
C17 C16 C15 121.65(19)
C17 C16 H16 119.2
C15 C16 H16 119.2
C16 C17 C18 119.0(2)
C16 C17 H17 120.5
C18 C17 H17 120.5
C17 C18 C13 118.67(17)
C17 C18 C10 132.22(19)
C13 C18 C10 109.10(16)
C17 C18 Zr 119.88(13)
C13 C18 Zr 77.41(11)
C10 C18 Zr 70.25(10)
Si1 C19 H19A 109.5
Si1 C19 H19B 109.5
H19A C19 H19B 109.5
Si1 C19 H19C 109.5
H19A C19 H19C 109.5
H19B C19 H19C 109.5
Si1 C20 H20A 109.5
Si1 C20 H20B 109.5
H20A C20 H20B 109.5
Si1 C20 H20C 109.5
H20A C20 H20C 109.5
H20B C20 H20C 109.5
Si2 C21 Zr 120.90(9)
Si2 C21 H21X 106.7(16)
Zr C21 H21X 107.1(16)
Si2 C21 H21Y 106.4(16)
Zr C21 H21Y 108.8(16)
H21X C21 H21Y 106(2)
Si2 C22 H22A 109.5
Si2 C22 H22B 109.5
H22A C22 H22B 109.5
Si2 C22 H22C 109.5
H22A C22 H22C 109.5
H22B C22 H22C 109.5
Si2 C23 H23A 109.5
Si2 C23 H23B 109.5
H23A C23 H23B 109.5
Si2 C23 H23C 109.5
H23A C23 H23C 109.5
H23B C23 H23C 109.5
Si2 C24 H24A 109.5
Si2 C24 H24B 109.5
H24A C24 H24B 109.5
Si2 C24 H24C 109.5
H24A C24 H24C 109.5
H24B C24 H24C 109.5
Zr C30 H30A 109.5
Zr C30 H30B 109.5
H30A C30 H30B 109.5
Zr C30 H30C 109.5
H30A C30 H30C 109.5
H30B C30 H30C 109.5

loop_
_geom_bond_atom_site_label_1
_geom_bond_atom_site_label_2
_geom_bond_distance
Zr C21 2.2699(19)
Zr C30 2.342(6)
Zr Cl 2.414(3)
Zr C2 2.4875(19)
Zr C1 2.4908(19)
Zr C10 2.4991(19)
Zr C11 2.501(2)
Zr C18 2.5837(18)
Zr C12 2.585(2)
Zr C3 2.588(2)
Zr C9 2.5997(18)
Zr C4 2.659(2)
Si1 C19 1.861(2)
Si1 C20 1.868(2)
Si1 C1 1.877(2)
Si1 C10 1.878(2)
Si2 C21 1.860(2)
Si2 C23 1.868(2)
Si2 C22 1.884(2)
Si2 C24 1.890(2)
C1 C2 1.435(3)
C1 C9 1.445(3)
C2 C3 1.401(3)
C2 H2 0.9300
C3 C4 1.423(3)
C3 H3 0.9300
C4 C5 1.425(3)
C4 C9 1.440(3)
C5 C6 1.362(3)
C5 H5 0.9300
C6 C7 1.419(4)
C6 H6 0.9300
C7 C8 1.372(3)
C7 H7 0.9300
C8 C9 1.429(3)
C8 H8 0.9300
C10 C11 1.427(3)
C10 C18 1.450(2)
C11 C12 1.406(3)
C11 H11 0.9300
C12 C13 1.427(3)
C12 H12 0.9300
C13 C14 1.428(3)
C13 C18 1.435(3)
C14 C15 1.361(3)
C14 H14 0.9300
C15 C16 1.418(3)
C15 H15 0.9300
C16 C17 1.371(3)
C16 H16 0.9300
C17 C18 1.429(3)
C17 H17 0.9300
C19 H19A 0.9600
C19 H19B 0.9600
C19 H19C 0.9600
C20 H20A 0.9600
C20 H20B 0.9600
C20 H20C 0.9600
C21 H21X 0.94(3)
C21 H21Y 0.92(3)
C22 H22A 0.9600
C22 H22B 0.9600
C22 H22C 0.9600
C23 H23A 0.9600
C23 H23B 0.9600
C23 H23C 0.9600
C24 H24A 0.9600
C24 H24B 0.9600
C24 H24C 0.9600
C30 H30A 0.9600
C30 H30B 0.9600
C30 H30C 0.9600
